data_4310057
loop_
_publ_author_name
'Rosa Llusar'
'Sonia Triguero'
'Cristian Vicent'
'Maxim N. Sokolov'
'Beno\^it Domercq'
'Marc Fourmigu\'e'

_publ_contact_author 'Llusar Barelles Rosa'
_publ_contact_author_address
;
Departament de Ci\`encies Experimentals
Universitat Jaume I, Campus de Riu Sec, P. O. Box 224. Castell\'o, Spain
;
_publ_contact_author_email llusar@exp.uji.es
_publ_contact_author_phone '+34 964 728086'
_publ_section_title
;
A Family of Oxo-Chalcogenide Molybdenum and Tungsten Complexes,
(n-Bu4N)2[M2O2(\m-Q)2(1,3-dithiole-2-thione-4,5-dithiolate)2] (M = Mo, W; Q
= S, Se): New Synthetic Entries, Structure, and Gas-Phase Behavior
;
_journal_name_full 'Inorganic Chemistry'
_journal_page_first 8937
_journal_page_last 8946
_journal_paper_doi 10.1021/ic0508728
_journal_volume 44
_journal_year 2005
_chemical_formula_sum 'C54 H40 Mo2 O2 P2 S12'
_chemical_formula_weight 1359.40
_chemical_name_systematic
; 
 ? 
;
_space_group_IT_number 14
_symmetry_cell_setting monoclinic
_symmetry_space_group_name_Hall '-P 2ybc'
_symmetry_space_group_name_H-M 'P 1 21/c 1'
_atom_sites_solution_hydrogens geom
_atom_sites_solution_primary direct
_atom_sites_solution_secondary difmap
_audit_creation_method SHELXL-97
_cell_angle_alpha 90.00
_cell_angle_beta 98.689(13)
_cell_angle_gamma 90.00
_cell_formula_units_Z 4
_cell_length_a 11.920(6)
_cell_length_b 22.899(12)
_cell_length_c 20.951(11)
_cell_measurement_reflns_used 784
_cell_measurement_temperature 293(2)
_cell_measurement_theta_max 19.93
_cell_measurement_theta_min 2.16
_cell_volume 5653(5)
_computing_cell_refinement 'Bruker SMART'
_computing_data_collection 'Bruker SMART'
_computing_data_reduction 'Bruker SAINT'
_computing_molecular_graphics 'Bruker SHELXTL'
_computing_publication_material 'Bruker SHELXTL'
_computing_structure_refinement 'SHELXL-97 (Sheldrick, 1997)'
_computing_structure_solution 'SHELXS-97 (Sheldrick, 1990)'
_diffrn_ambient_temperature 293(2)
_diffrn_measured_fraction_theta_full 0.995
_diffrn_measured_fraction_theta_max 0.995
_diffrn_measurement_device_type 'CCD area detector'
_diffrn_measurement_method 'phi and omega scans'
_diffrn_radiation_monochromator graphite
_diffrn_radiation_source 'fine-focus sealed tube'
_diffrn_radiation_type MoK\a
_diffrn_radiation_wavelength 0.71073
_diffrn_reflns_av_R_equivalents 0.1239
_diffrn_reflns_av_sigmaI/netI 0.1292
_diffrn_reflns_limit_h_max 12
_diffrn_reflns_limit_h_min -12
_diffrn_reflns_limit_k_max 20
_diffrn_reflns_limit_k_min -24
_diffrn_reflns_limit_l_max 22
_diffrn_reflns_limit_l_min -22
_diffrn_reflns_number 24842
_diffrn_reflns_theta_full 22.50
_diffrn_reflns_theta_max 22.50
_diffrn_reflns_theta_min 1.73
_exptl_absorpt_coefficient_mu 0.985
_exptl_absorpt_correction_type 'Bruker SADABS'
_exptl_crystal_colour yellow
_exptl_crystal_density_diffrn 1.597
_exptl_crystal_density_meas 0
_exptl_crystal_density_method 'not measured'
_exptl_crystal_description prism
_exptl_crystal_F_000 2744
_exptl_crystal_size_max 0.20
_exptl_crystal_size_mid 0.18
_exptl_crystal_size_min 0.14
_refine_diff_density_max 0.720
_refine_diff_density_min -0.874
_refine_diff_density_rms 0.107
_refine_ls_extinction_method none
_refine_ls_goodness_of_fit_ref 1.011
_refine_ls_hydrogen_treatment mixed
_refine_ls_matrix_type full
_refine_ls_number_parameters 649
_refine_ls_number_reflns 7365
_refine_ls_number_restraints 0
_refine_ls_restrained_S_all 1.011
_refine_ls_R_factor_all 0.1469
_refine_ls_R_factor_gt 0.0674
_refine_ls_shift/su_max 0.000
_refine_ls_shift/su_mean 0.000
_refine_ls_structure_factor_coef Fsqd
_refine_ls_weighting_details 'calc w=1/[\s^2^(Fo^2^)+(0.0864P)^2^+0.0000P] where P=(Fo^2^+2Fc^2^)/3'
_refine_ls_weighting_scheme calc
_refine_ls_wR_factor_gt 0.1496
_refine_ls_wR_factor_ref 0.1853
_reflns_number_gt 3864
_reflns_number_total 7365
_reflns_threshold_expression >2sigma(I)
_cod_data_source_file ic0508728si20050603_113343_2.cif
_cod_data_source_block (PPh4)2[Mo2O2S2(dmit)2]
_cod_depositor_comments
;
The following automatic conversions were performed:
'_symmetry_cell_setting' value 'Monoclinic' changed to 'monoclinic'
according to '/home/saulius/struct/CIF-dictionaries/cif_core.dic'
dictionary named 'cif_core.dic' version 2.4.1 from 2010-06-29.

Automatic conversion script
Id: cif_fix_enum 1527 2010-12-29 10:47:43Z saulius 
;
_cod_database_code 4310057
_ratio_of_minimum_to_maximum_apparent_transmission 0.728406

loop_
_symmetry_equiv_pos_as_xyz
'x, y, z'
'-x, y+1/2, -z+1/2'
'-x, -y, -z'
'x, -y-1/2, z-1/2'

loop_
_atom_site_label
_atom_site_type_symbol
_atom_site_fract_x
_atom_site_fract_y
_atom_site_fract_z
_atom_site_U_iso_or_equiv
_atom_site_adp_type
_atom_site_occupancy
_atom_site_symmetry_multiplicity
_atom_site_calc_flag
_atom_site_refinement_flags
_atom_site_disorder_assembly
_atom_site_disorder_group
Mo1 Mo 0.25656(8) 0.40296(4) 0.35644(5) 0.0515(3) Uani 1 1 d . . .
Mo2 Mo 0.24530(8) 0.40474(4) 0.48975(5) 0.0454(3) Uani 1 1 d . . .
S1 S 0.0939(3) 0.41596(15) 0.40536(15) 0.0663(10) Uani 1 1 d . . .
S2 S 0.3940(2) 0.44105(12) 0.43786(13) 0.0431(7) Uani 1 1 d . . .
S3 S 0.1104(3) 0.42498(12) 0.26438(15) 0.0531(8) Uani 1 1 d . . .
S4 S 0.3818(3) 0.45175(16) 0.29127(18) 0.0772(11) Uani 1 1 d . . .
S5 S 0.0909(3) 0.43737(16) 0.54415(16) 0.0720(11) Uani 1 1 d . . .
S6 S 0.3626(2) 0.44918(13) 0.58341(15) 0.0523(8) Uani 1 1 d . . .
S7 S 0.1220(3) 0.45186(14) 0.12383(16) 0.0760(11) Uani 1 1 d . . .
S8 S 0.3625(3) 0.47621(17) 0.1478(2) 0.0876(13) Uani 1 1 d . . .
S9 S 0.0745(3) 0.44968(17) 0.68556(18) 0.0790(11) Uani 1 1 d . . .
S10 S 0.3157(3) 0.45962(13) 0.72289(15) 0.0608(9) Uani 1 1 d . . .
S11 S 0.2378(5) 0.49413(19) 0.0146(2) 0.1200(18) Uani 1 1 d . . .
S12 S 0.1660(4) 0.45673(18) 0.82562(19) 0.0937(13) Uani 1 1 d . . .
O1 O 0.2838(7) 0.3312(3) 0.3474(4) 0.079(3) Uani 1 1 d . . .
O2 O 0.2639(7) 0.3332(3) 0.5054(4) 0.075(3) Uani 1 1 d . . .
P1 P 0.4201(2) 0.77593(12) 0.69536(14) 0.0438(8) Uani 1 1 d . . .
P2 P 0.8687(2) 0.26628(12) 0.08598(14) 0.0418(8) Uani 1 1 d . . .
C1 C 0.1882(11) 0.4396(5) 0.2032(5) 0.057(3) Uani 1 1 d . . .
C2 C 0.3016(11) 0.4523(5) 0.2139(6) 0.066(4) Uani 1 1 d . . .
C3 C 0.1583(10) 0.4457(5) 0.6232(6) 0.056(3) Uani 1 1 d . . .
C4 C 0.2693(9) 0.4503(4) 0.6407(5) 0.043(3) Uani 1 1 d . . .
C5 C 0.2352(13) 0.4752(5) 0.0898(7) 0.085(5) Uani 1 1 d . . .
C6 C 0.1840(10) 0.4567(5) 0.7495(6) 0.062(3) Uani 1 1 d . . .
C100 C 0.4936(8) 0.8044(4) 0.6328(5) 0.042(3) Uani 1 1 d . . .
C101 C 0.5079(10) 0.8635(5) 0.6272(6) 0.068(4) Uani 1 1 d . . .
H101 H 0.4758 0.8892 0.6537 0.081 Uiso 1 1 calc R . .
C102 C 0.5710(12) 0.8848(6) 0.5814(7) 0.075(4) Uani 1 1 d . . .
H102 H 0.5810 0.9248 0.5775 0.090 Uiso 1 1 calc R . .
C103 C 0.6176(11) 0.8479(7) 0.5427(6) 0.071(4) Uani 1 1 d . . .
H103 H 0.6596 0.8626 0.5123 0.086 Uiso 1 1 calc R . .
C104 C 0.6038(12) 0.7904(7) 0.5476(7) 0.085(5) Uani 1 1 d . . .
H104 H 0.6369 0.7658 0.5205 0.102 Uiso 1 1 calc R . .
C105 C 0.5433(10) 0.7665(6) 0.5910(6) 0.064(4) Uani 1 1 d . . .
H105 H 0.5345 0.7262 0.5933 0.077 Uiso 1 1 calc R . .
C106 C 0.5204(9) 0.7598(4) 0.7665(5) 0.045(3) Uani 1 1 d . . .
C107 C 0.6039(10) 0.8004(5) 0.7888(6) 0.054(3) Uani 1 1 d . . .
H107 H 0.6124 0.8336 0.7644 0.065 Uiso 1 1 calc R . .
C108 C 0.6737(10) 0.7922(6) 0.8462(6) 0.066(4) Uani 1 1 d . . .
H108 H 0.7263 0.8207 0.8619 0.080 Uiso 1 1 calc R . .
C109 C 0.6657(10) 0.7415(6) 0.8804(6) 0.066(4) Uani 1 1 d . . .
H109 H 0.7167 0.7346 0.9179 0.079 Uiso 1 1 calc R . .
C110 C 0.5836(11) 0.7011(5) 0.8601(6) 0.066(4) Uani 1 1 d . . .
H110 H 0.5763 0.6680 0.8849 0.079 Uiso 1 1 calc R . .
C111 C 0.5106(11) 0.7097(6) 0.8019(6) 0.070(4) Uani 1 1 d . . .
H111 H 0.4558 0.6819 0.7873 0.083 Uiso 1 1 calc R . .
C112 C 0.3270(9) 0.8330(4) 0.7149(6) 0.045(3) Uani 1 1 d . . .
C113 C 0.2446(10) 0.8549(5) 0.6671(7) 0.065(4) Uani 1 1 d . . .
H113 H 0.2372 0.8398 0.6255 0.078 Uiso 1 1 calc R . .
C114 C 0.1740(11) 0.8987(5) 0.6808(9) 0.077(4) Uani 1 1 d . . .
H114 H 0.1176 0.9127 0.6490 0.092 Uiso 1 1 calc R . .
C115 C 0.1867(13) 0.9219(6) 0.7416(10) 0.089(6) Uani 1 1 d . . .
H115 H 0.1376 0.9512 0.7510 0.107 Uiso 1 1 calc R . .
C116 C 0.2689(14) 0.9032(6) 0.7881(7) 0.076(4) Uani 1 1 d . . .
H116 H 0.2785 0.9210 0.8285 0.091 Uiso 1 1 calc R . .
C117 C 0.3391(10) 0.8577(5) 0.7765(6) 0.061(3) Uani 1 1 d . . .
H117 H 0.3938 0.8437 0.8093 0.074 Uiso 1 1 calc R . .
C118 C 0.3393(9) 0.7113(4) 0.6700(5) 0.044(3) Uani 1 1 d . . .
C119 C 0.3955(10) 0.6601(4) 0.6555(5) 0.051(3) Uani 1 1 d . . .
H119 H 0.4742 0.6588 0.6590 0.061 Uiso 1 1 calc R . .
C120 C 0.3306(11) 0.6122(5) 0.6361(6) 0.059(3) Uani 1 1 d . . .
H120 H 0.3664 0.5781 0.6259 0.071 Uiso 1 1 calc R . .
C121 C 0.2174(11) 0.6126(5) 0.6314(6) 0.060(4) Uani 1 1 d . . .
H121 H 0.1764 0.5791 0.6179 0.072 Uiso 1 1 calc R . .
C122 C 0.1612(11) 0.6618(6) 0.6462(6) 0.069(4) Uani 1 1 d . . .
H122 H 0.0825 0.6618 0.6428 0.083 Uiso 1 1 calc R . .
C123 C 0.2228(10) 0.7118(5) 0.6663(5) 0.055(3) Uani 1 1 d . . .
H123 H 0.1857 0.7453 0.6772 0.066 Uiso 1 1 calc R . .
C200 C 0.7830(9) 0.3253(5) 0.1070(6) 0.045(3) Uani 1 1 d . . .
C201 C 0.7987(9) 0.3478(5) 0.1684(6) 0.052(3) Uani 1 1 d . . .
H201 H 0.8531 0.3314 0.1998 0.062 Uiso 1 1 calc R . .
C202 C 0.7349(11) 0.3946(6) 0.1841(6) 0.071(4) Uani 1 1 d . . .
H202 H 0.7467 0.4091 0.2260 0.085 Uiso 1 1 calc R . .
C203 C 0.6563(11) 0.4194(5) 0.1399(8) 0.074(4) Uani 1 1 d . . .
H203 H 0.6146 0.4511 0.1512 0.088 Uiso 1 1 calc R . .
C204 C 0.6373(10) 0.3979(5) 0.0780(8) 0.071(4) Uani 1 1 d . . .
H204 H 0.5825 0.4153 0.0476 0.085 Uiso 1 1 calc R . .
C205 C 0.6986(10) 0.3508(5) 0.0600(6) 0.058(3) Uani 1 1 d . . .
H205 H 0.6848 0.3362 0.0181 0.070 Uiso 1 1 calc R . .
C206 C 0.9443(9) 0.2903(5) 0.0221(5) 0.047(3) Uani 1 1 d . . .
C207 C 0.9587(10) 0.3485(5) 0.0113(6) 0.065(4) Uani 1 1 d . . .
H207 H 0.9230 0.3758 0.0342 0.078 Uiso 1 1 calc R . .
C208 C 1.0260(11) 0.3676(6) -0.0337(6) 0.071(4) Uani 1 1 d . . .
H208 H 1.0342 0.4073 -0.0415 0.086 Uiso 1 1 calc R . .
C209 C 1.0795(10) 0.3269(7) -0.0658(6) 0.071(4) Uani 1 1 d . . .
H209 H 1.1270 0.3393 -0.0945 0.085 Uiso 1 1 calc R . .
C210 C 1.0653(11) 0.2690(6) -0.0571(6) 0.068(4) Uani 1 1 d . . .
H210 H 1.0995 0.2418 -0.0808 0.081 Uiso 1 1 calc R . .
C211 C 0.9982(9) 0.2512(5) -0.0118(5) 0.056(3) Uani 1 1 d . . .
H211 H 0.9898 0.2115 -0.0045 0.067 Uiso 1 1 calc R . .
C212 C 0.9709(8) 0.2500(4) 0.1547(5) 0.036(3) Uani 1 1 d . . .
C213 C 1.0710(8) 0.2847(4) 0.1691(6) 0.046(3) Uani 1 1 d . . .
H213 H 1.0868 0.3133 0.1402 0.055 Uiso 1 1 calc R . .
C214 C 1.1444(9) 0.2759(5) 0.2258(5) 0.048(3) Uani 1 1 d . . .
H214 H 1.2070 0.3001 0.2363 0.058 Uiso 1 1 calc R . .
C215 C 1.1256(10) 0.2319(5) 0.2663(6) 0.055(3) Uani 1 1 d . . .
H215 H 1.1768 0.2254 0.3038 0.066 Uiso 1 1 calc R . .
C216 C 1.0324(10) 0.1973(5) 0.2526(6) 0.062(4) Uani 1 1 d . . .
H216 H 1.0213 0.1672 0.2808 0.074 Uiso 1 1 calc R . .
C217 C 0.9537(9) 0.2060(5) 0.1977(5) 0.054(3) Uani 1 1 d . . .
H217 H 0.8896 0.1824 0.1897 0.065 Uiso 1 1 calc R . .
C218 C 0.7850(9) 0.2018(4) 0.0643(5) 0.040(3) Uani 1 1 d . . .
C219 C 0.8391(9) 0.1494(5) 0.0564(5) 0.051(3) Uani 1 1 d . . .
H219 H 0.9179 0.1472 0.0622 0.061 Uiso 1 1 calc R . .
C220 C 0.7742(11) 0.1006(5) 0.0397(6) 0.061(3) Uani 1 1 d . . .
H220 H 0.8108 0.0657 0.0335 0.074 Uiso 1 1 calc R . .
C221 C 0.6596(12) 0.1011(6) 0.0319(6) 0.075(4) Uani 1 1 d . . .
H221 H 0.6184 0.0671 0.0208 0.090 Uiso 1 1 calc R . .
C222 C 0.6036(10) 0.1541(6) 0.0408(6) 0.066(4) Uani 1 1 d . . .
H222 H 0.5248 0.1553 0.0360 0.079 Uiso 1 1 calc R . .
C223 C 0.6669(10) 0.2044(5) 0.0569(5) 0.060(3) Uani 1 1 d . . .
H223 H 0.6306 0.2395 0.0626 0.072 Uiso 1 1 calc R . .

loop_
_atom_site_aniso_label
_atom_site_aniso_U_11
_atom_site_aniso_U_22
_atom_site_aniso_U_33
_atom_site_aniso_U_23
_atom_site_aniso_U_13
_atom_site_aniso_U_12
Mo1 0.0558(7) 0.0393(6) 0.0553(7) 0.0068(6) -0.0046(5) 0.0042(5)
Mo2 0.0452(6) 0.0348(6) 0.0517(7) 0.0062(5) -0.0071(5) -0.0067(5)
S1 0.045(2) 0.097(3) 0.053(2) 0.0167(19) -0.0055(15) -0.0292(17)
S2 0.0258(15) 0.0541(18) 0.0474(18) -0.0065(15) -0.0005(13) 0.0004(13)
S3 0.060(2) 0.0443(17) 0.052(2) 0.0074(15) -0.0001(16) -0.0056(14)
S4 0.050(2) 0.086(3) 0.095(3) 0.026(2) 0.0083(19) 0.0194(18)
S5 0.0383(19) 0.108(3) 0.068(2) 0.023(2) 0.0024(17) -0.0037(18)
S6 0.0388(17) 0.0510(19) 0.067(2) -0.0157(16) 0.0065(15) -0.0037(14)
S7 0.123(3) 0.051(2) 0.052(2) 0.0065(18) 0.008(2) -0.016(2)
S8 0.100(3) 0.082(3) 0.093(3) 0.022(2) 0.052(3) 0.028(2)
S9 0.061(2) 0.106(3) 0.076(3) 0.023(2) 0.029(2) 0.000(2)
S10 0.071(2) 0.051(2) 0.062(2) -0.0112(17) 0.0135(17) -0.0024(16)
S11 0.215(5) 0.091(3) 0.065(3) 0.006(2) 0.058(3) -0.011(3)
S12 0.127(4) 0.091(3) 0.070(3) 0.006(2) 0.038(2) -0.024(2)
O1 0.123(8) 0.037(5) 0.067(6) 0.004(4) -0.016(5) 0.014(5)
O2 0.125(8) 0.039(5) 0.054(5) 0.013(4) -0.013(5) -0.016(5)
P1 0.0465(19) 0.0347(17) 0.051(2) -0.0059(15) 0.0095(15) -0.0008(13)
P2 0.0393(18) 0.0383(17) 0.0479(19) -0.0006(15) 0.0072(14) -0.0081(13)
C1 0.079(10) 0.048(8) 0.046(8) -0.012(6) 0.015(7) 0.014(7)
C2 0.069(9) 0.054(8) 0.076(10) 0.017(7) 0.018(8) 0.019(7)
C3 0.049(8) 0.057(8) 0.064(9) 0.015(7) 0.013(7) -0.002(6)
C4 0.040(7) 0.032(6) 0.057(8) 0.002(6) 0.006(6) 0.005(5)
C5 0.134(14) 0.050(8) 0.080(11) -0.019(8) 0.040(10) 0.009(8)
C6 0.086(10) 0.048(7) 0.057(8) 0.001(7) 0.021(7) -0.022(7)
C100 0.046(7) 0.031(7) 0.045(7) 0.009(6) -0.006(6) 0.000(5)
C101 0.090(10) 0.050(8) 0.077(10) 0.007(7) 0.058(8) -0.001(7)
C102 0.107(12) 0.048(8) 0.074(10) 0.001(8) 0.028(9) -0.017(8)
C103 0.072(10) 0.102(12) 0.043(9) 0.028(9) 0.018(7) -0.002(9)
C104 0.122(13) 0.084(12) 0.067(10) 0.011(9) 0.071(10) 0.030(9)
C105 0.069(9) 0.066(9) 0.060(9) -0.010(8) 0.018(7) 0.022(7)
C106 0.057(8) 0.029(6) 0.046(7) -0.014(6) 0.001(6) 0.000(6)
C107 0.068(9) 0.034(7) 0.060(9) 0.001(6) 0.008(7) -0.002(6)
C108 0.063(9) 0.075(10) 0.058(9) -0.025(8) -0.002(7) -0.014(7)
C109 0.068(9) 0.086(10) 0.042(8) -0.009(8) 0.005(7) -0.014(8)
C110 0.089(10) 0.064(9) 0.043(8) -0.001(7) 0.006(7) -0.027(8)
C111 0.075(10) 0.065(9) 0.071(10) 0.000(8) 0.019(8) -0.020(7)
C112 0.059(8) 0.018(6) 0.062(8) 0.001(6) 0.023(7) 0.002(5)
C113 0.060(9) 0.042(8) 0.096(11) -0.013(7) 0.017(8) -0.005(7)
C114 0.066(10) 0.033(8) 0.137(15) 0.020(9) 0.036(10) 0.012(7)
C115 0.077(12) 0.034(8) 0.175(19) 0.008(11) 0.078(13) 0.006(8)
C116 0.116(13) 0.047(9) 0.081(11) -0.017(8) 0.067(10) 0.005(9)
C117 0.071(9) 0.052(8) 0.066(10) 0.001(7) 0.027(7) -0.005(7)
C118 0.040(7) 0.042(7) 0.050(7) -0.006(6) 0.008(6) -0.001(5)
C119 0.053(8) 0.025(6) 0.073(9) 0.001(6) 0.003(6) 0.008(6)
C120 0.073(10) 0.028(7) 0.074(9) -0.003(6) 0.003(7) 0.001(6)
C121 0.061(10) 0.048(8) 0.065(9) -0.004(7) -0.012(7) -0.011(7)
C122 0.060(9) 0.063(9) 0.081(10) 0.006(8) -0.005(7) -0.009(8)
C123 0.062(9) 0.034(7) 0.070(9) -0.014(6) 0.014(7) -0.014(6)
C200 0.045(7) 0.044(7) 0.047(7) 0.001(6) 0.008(6) -0.011(5)
C201 0.054(8) 0.035(7) 0.066(9) -0.001(6) 0.013(7) -0.001(6)
C202 0.090(11) 0.063(9) 0.059(9) -0.005(8) 0.011(8) 0.017(8)
C203 0.075(11) 0.045(8) 0.105(13) -0.010(9) 0.027(9) 0.007(7)
C204 0.045(8) 0.051(9) 0.116(13) 0.020(9) 0.008(8) 0.009(7)
C205 0.060(9) 0.055(8) 0.059(9) 0.011(7) 0.009(7) -0.009(7)
C206 0.035(7) 0.055(8) 0.052(8) -0.001(7) 0.013(6) -0.003(6)
C207 0.090(10) 0.044(8) 0.063(9) -0.006(7) 0.019(8) -0.025(7)
C208 0.089(11) 0.065(9) 0.062(9) 0.019(8) 0.018(8) -0.027(8)
C209 0.053(9) 0.098(12) 0.070(10) -0.008(9) 0.034(7) -0.020(8)
C210 0.074(10) 0.069(10) 0.064(10) -0.008(8) 0.022(8) 0.011(8)
C211 0.064(8) 0.064(9) 0.049(8) 0.011(7) 0.037(7) -0.009(7)
C212 0.040(7) 0.033(6) 0.036(6) -0.001(5) 0.014(5) -0.008(5)
C213 0.037(7) 0.038(7) 0.065(8) 0.004(6) 0.016(6) -0.003(5)
C214 0.042(7) 0.046(7) 0.053(8) -0.008(6) -0.004(6) -0.011(6)
C215 0.057(8) 0.055(8) 0.048(8) -0.007(7) -0.009(6) -0.008(7)
C216 0.067(9) 0.064(9) 0.053(8) 0.017(7) -0.001(7) -0.010(7)
C217 0.045(8) 0.063(8) 0.055(8) 0.002(7) 0.010(6) -0.019(6)
C218 0.036(7) 0.039(7) 0.041(7) -0.007(5) -0.005(5) -0.014(5)
C219 0.044(7) 0.041(7) 0.068(9) -0.006(6) 0.015(6) -0.008(6)
C220 0.063(9) 0.047(8) 0.074(9) -0.005(7) 0.013(7) -0.006(7)
C221 0.081(11) 0.046(8) 0.096(11) -0.022(8) 0.008(8) -0.018(8)
C222 0.039(8) 0.088(11) 0.068(9) 0.013(8) -0.001(6) -0.029(7)
C223 0.058(9) 0.055(8) 0.062(9) 0.004(7) -0.007(7) -0.015(7)

loop_
_atom_type_symbol
_atom_type_description
_atom_type_scat_dispersion_real
_atom_type_scat_dispersion_imag
_atom_type_scat_source
C C 0.0033 0.0016 'International Tables Vol C Tables 4.2.6.8 and 6.1.1.4'
H H 0.0000 0.0000 'International Tables Vol C Tables 4.2.6.8 and 6.1.1.4'
O O 0.0106 0.0060 'International Tables Vol C Tables 4.2.6.8 and 6.1.1.4'
P P 0.1023 0.0942 'International Tables Vol C Tables 4.2.6.8 and 6.1.1.4'
S S 0.1246 0.1234 'International Tables Vol C Tables 4.2.6.8 and 6.1.1.4'
Mo Mo -1.6832 0.6857 'International Tables Vol C Tables 4.2.6.8 and 6.1.1.4'

loop_
_geom_angle_atom_site_label_1
_geom_angle_atom_site_label_2
_geom_angle_atom_site_label_3
_geom_angle
_geom_angle_site_symmetry_1
_geom_angle_site_symmetry_3
_geom_angle_publ_flag
O1 Mo1 S1 111.0(3) . . ?
O1 Mo1 S2 108.5(3) . . ?
S1 Mo1 S2 99.65(11) . . ?
O1 Mo1 S4 103.8(3) . . ?
S1 Mo1 S4 143.36(12) . . ?
S2 Mo1 S4 79.49(12) . . ?
O1 Mo1 S3 103.8(3) . . ?
S1 Mo1 S3 77.37(11) . . ?
S2 Mo1 S3 146.25(11) . . ?
S4 Mo1 S3 83.54(12) . . ?
O1 Mo1 Mo2 99.4(3) . . ?
S1 Mo1 Mo2 53.01(8) . . ?
S2 Mo1 Mo2 53.61(8) . . ?
S4 Mo1 Mo2 132.29(10) . . ?
S3 Mo1 Mo2 130.04(9) . . ?
O2 Mo2 S1 108.6(3) . . ?
O2 Mo2 S2 110.3(3) . . ?
S1 Mo2 S2 99.20(11) . . ?
O2 Mo2 S5 107.2(3) . . ?
S1 Mo2 S5 76.59(12) . . ?
S2 Mo2 S5 141.49(12) . . ?
O2 Mo2 S6 101.9(3) . . ?
S1 Mo2 S6 147.13(12) . . ?
S2 Mo2 S6 81.12(10) . . ?
S5 Mo2 S6 82.97(11) . . ?
O2 Mo2 Mo1 98.9(3) . . ?
S1 Mo2 Mo1 53.11(9) . . ?
S2 Mo2 Mo1 53.00(7) . . ?
S5 Mo2 Mo1 128.60(9) . . ?
S6 Mo2 Mo1 133.84(9) . . ?
Mo2 S1 Mo1 73.89(10) . . ?
Mo1 S2 Mo2 73.39(9) . . ?
C1 S3 Mo1 103.1(4) . . ?
C2 S4 Mo1 103.1(5) . . ?
C3 S5 Mo2 102.0(4) . . ?
C4 S6 Mo2 102.1(4) . . ?
C5 S7 C1 100.1(7) . . ?
C2 S8 C5 97.0(6) . . ?
C6 S9 C3 97.6(6) . . ?
C4 S10 C6 98.3(5) . . ?
C112 P1 C118 110.0(5) . . ?
C112 P1 C106 108.4(5) . . ?
C118 P1 C106 109.5(5) . . ?
C112 P1 C100 106.7(5) . . ?
C118 P1 C100 112.2(5) . . ?
C106 P1 C100 109.9(5) . . ?
C212 P2 C200 107.8(5) . . ?
C212 P2 C218 108.5(5) . . ?
C200 P2 C218 111.4(5) . . ?
C212 P2 C206 107.9(5) . . ?
C200 P2 C206 108.6(5) . . ?
C218 P2 C206 112.5(5) . . ?
C2 C1 S3 123.3(9) . . ?
C2 C1 S7 114.4(10) . . ?
S3 C1 S7 121.4(8) . . ?
C1 C2 S8 117.1(10) . . ?
C1 C2 S4 122.5(10) . . ?
S8 C2 S4 120.1(8) . . ?
C4 C3 S5 124.8(9) . . ?
C4 C3 S9 116.5(9) . . ?
S5 C3 S9 118.7(7) . . ?
C3 C4 S10 116.0(9) . . ?
C3 C4 S6 121.4(9) . . ?
S10 C4 S6 122.6(6) . . ?
S11 C5 S7 128.0(10) . . ?
S11 C5 S8 120.7(9) . . ?
S7 C5 S8 111.3(8) . . ?
S12 C6 S9 123.9(7) . . ?
S12 C6 S10 124.5(8) . . ?
S9 C6 S10 111.5(7) . . ?
C101 C100 C105 118.7(11) . . ?
C101 C100 P1 119.9(9) . . ?
C105 C100 P1 121.3(9) . . ?
C100 C101 C102 119.4(11) . . ?
C103 C102 C101 120.7(12) . . ?
C104 C103 C102 120.3(12) . . ?
C103 C104 C105 122.3(13) . . ?
C104 C105 C100 118.6(12) . . ?
C111 C106 C107 119.3(11) . . ?
C111 C106 P1 121.0(9) . . ?
C107 C106 P1 119.5(9) . . ?
C108 C107 C106 120.8(11) . . ?
C107 C108 C109 119.6(12) . . ?
C110 C109 C108 120.8(12) . . ?
C109 C110 C111 119.8(12) . . ?
C106 C111 C110 119.5(11) . . ?
C113 C112 C117 118.9(10) . . ?
C113 C112 P1 119.5(9) . . ?
C117 C112 P1 121.5(9) . . ?
C114 C113 C112 120.3(13) . . ?
C115 C114 C113 119.8(15) . . ?
C116 C115 C114 121.2(13) . . ?
C115 C116 C117 120.6(14) . . ?
C116 C117 C112 119.2(12) . . ?
C123 C118 C119 120.2(10) . . ?
C123 C118 P1 119.9(8) . . ?
C119 C118 P1 119.9(8) . . ?
C120 C119 C118 117.8(11) . . ?
C121 C120 C119 122.3(11) . . ?
C120 C121 C122 120.7(11) . . ?
C121 C122 C123 119.5(12) . . ?
C118 C123 C122 119.4(11) . . ?
C201 C200 C205 118.5(10) . . ?
C201 C200 P2 120.8(9) . . ?
C205 C200 P2 120.7(9) . . ?
C200 C201 C202 120.8(11) . . ?
C203 C202 C201 121.1(12) . . ?
C202 C203 C204 119.9(12) . . ?
C203 C204 C205 121.2(12) . . ?
C204 C205 C200 118.5(12) . . ?
C211 C206 C207 118.2(11) . . ?
C211 C206 P2 120.8(9) . . ?
C207 C206 P2 120.6(10) . . ?
C206 C207 C208 121.2(12) . . ?
C209 C208 C207 118.5(12) . . ?
C210 C209 C208 121.8(12) . . ?
C209 C210 C211 118.4(12) . . ?
C206 C211 C210 121.9(11) . . ?
C217 C212 C213 118.0(9) . . ?
C217 C212 P2 121.8(8) . . ?
C213 C212 P2 120.1(8) . . ?
C214 C213 C212 120.0(10) . . ?
C215 C214 C213 120.3(10) . . ?
C216 C215 C214 120.5(11) . . ?
C215 C216 C217 121.5(11) . . ?
C216 C217 C212 119.7(10) . . ?
C219 C218 C223 120.2(9) . . ?
C219 C218 P2 119.4(8) . . ?
C223 C218 P2 120.4(8) . . ?
C220 C219 C218 118.7(11) . . ?
C221 C220 C219 123.1(12) . . ?
C220 C221 C222 118.7(11) . . ?
C223 C222 C221 119.7(11) . . ?
C222 C223 C218 119.6(11) . . ?

loop_
_geom_bond_atom_site_label_1
_geom_bond_atom_site_label_2
_geom_bond_distance
_geom_bond_site_symmetry_2
_geom_bond_publ_flag
Mo1 O1 1.691(7) . ?
Mo1 S1 2.345(4) . ?
Mo1 S2 2.348(3) . ?
Mo1 S4 2.440(4) . ?
Mo1 S3 2.448(3) . ?
Mo1 Mo2 2.817(2) . ?
Mo2 O2 1.678(7) . ?
Mo2 S1 2.342(3) . ?
Mo2 S2 2.366(3) . ?
Mo2 S5 2.425(4) . ?
Mo2 S6 2.452(3) . ?
S3 C1 1.725(12) . ?
S4 C2 1.753(13) . ?
S5 C3 1.739(12) . ?
S6 C4 1.755(11) . ?
S7 C5 1.703(14) . ?
S7 C1 1.752(12) . ?
S8 C2 1.745(13) . ?
S8 C5 1.795(15) . ?
S9 C6 1.730(12) . ?
S9 C3 1.762(12) . ?
S10 C4 1.741(11) . ?
S10 C6 1.745(12) . ?
S11 C5 1.640(14) . ?
S12 C6 1.641(12) . ?
P1 C112 1.800(10) . ?
P1 C118 1.801(10) . ?
P1 C106 1.803(11) . ?
P1 C100 1.805(11) . ?
P2 C212 1.779(10) . ?
P2 C200 1.789(11) . ?
P2 C218 1.801(10) . ?
P2 C206 1.808(11) . ?
C1 C2 1.368(15) . ?
C3 C4 1.323(14) . ?
C100 C101 1.373(14) . ?
C100 C105 1.424(14) . ?
C101 C102 1.392(16) . ?
C102 C103 1.348(16) . ?
C103 C104 1.333(17) . ?
C104 C105 1.357(16) . ?
C106 C111 1.379(15) . ?
C106 C107 1.391(14) . ?
C107 C108 1.368(15) . ?
C108 C109 1.375(16) . ?
C109 C110 1.366(15) . ?
C110 C111 1.401(16) . ?
C112 C113 1.387(15) . ?
C112 C117 1.398(15) . ?
C113 C114 1.367(16) . ?
C114 C115 1.37(2) . ?
C115 C116 1.343(19) . ?
C116 C117 1.380(16) . ?
C118 C123 1.380(14) . ?
C118 C119 1.407(13) . ?
C119 C120 1.368(14) . ?
C120 C121 1.338(14) . ?
C121 C122 1.371(16) . ?
C122 C123 1.391(14) . ?
C200 C201 1.372(14) . ?
C200 C205 1.423(15) . ?
C201 C202 1.383(15) . ?
C202 C203 1.339(16) . ?
C203 C204 1.374(17) . ?
C204 C205 1.386(16) . ?
C206 C211 1.363(14) . ?
C206 C207 1.365(14) . ?
C207 C208 1.397(15) . ?
C208 C209 1.363(16) . ?
C209 C210 1.352(16) . ?
C210 C211 1.391(15) . ?
C212 C217 1.387(13) . ?
C212 C213 1.428(13) . ?
C213 C214 1.380(14) . ?
C214 C215 1.358(14) . ?
C215 C216 1.358(14) . ?
C216 C217 1.385(14) . ?
C218 C219 1.384(14) . ?
C218 C223 1.395(14) . ?
C219 C220 1.373(14) . ?
C220 C221 1.351(15) . ?
C221 C222 1.411(16) . ?
C222 C223 1.390(15) . ?
